data_2208737
loop_
_publ_author_name
'Liu, Hong-Xia'
'Wang, Zhi-Guo'
'Wu, An-Xin'

_publ_section_title
;
 Diethyl 2,3-bis(4-methoxybenzoyl)succinate
;
_journal_coeditor_code TK2011
_journal_issue 4
_journal_name_full 'Acta Crystallographica Section E'
_journal_page_first o1284
_journal_page_last o1285
_journal_paper_doi 10.1107/S1600536806007689
_journal_volume 62
_journal_year 2006
_chemical_formula_iupac 'C24 H26 O8'
_chemical_formula_moiety 'C24 H26 O8'
_chemical_formula_sum 'C24 H26 O8'
_chemical_formula_weight 442.45
_chemical_name_systematic
;
Diethyl 2,3-bis(4-methoxybenzoyl)succinate
;
_space_group_IT_number 14
_symmetry_cell_setting monoclinic
_symmetry_space_group_name_Hall '-P 2ybc'
_symmetry_space_group_name_H-M 'P 1 21/c 1'
_atom_sites_solution_hydrogens geom
_atom_sites_solution_primary direct
_atom_sites_solution_secondary difmap
_audit_creation_method SHELXL-97
_cell_angle_alpha 90
_cell_angle_beta 102.757(8)
_cell_angle_gamma 90
_cell_formula_units_Z 4
_cell_length_a 13.079(5)
_cell_length_b 9.611(4)
_cell_length_c 18.572(7)
_cell_measurement_reflns_used 3551
_cell_measurement_temperature 292(2)
_cell_measurement_theta_max 23.5
_cell_measurement_theta_min 2.4
_cell_volume 2276.9(15)
_computing_cell_refinement 'SAINT-Plus (Bruker, 2001)'
_computing_data_collection 'SMART (Bruker, 2001)'
_computing_data_reduction SAINT-Plus
_computing_molecular_graphics 'PLATON (Spek, 2003)'
_computing_publication_material PLATON
_computing_structure_refinement 'SHELXL97 (Sheldrick, 1997)'
_computing_structure_solution 'SHELXS97 (Sheldrick, 1997)'
_diffrn_ambient_temperature 292(2)
_diffrn_measured_fraction_theta_full 1.000
_diffrn_measured_fraction_theta_max 1.000
_diffrn_measurement_device_type 'Bruker SMART CCD area-detector'
_diffrn_measurement_method '\f and \w'
_diffrn_radiation_monochromator graphite
_diffrn_radiation_source 'fine-focus sealed tube'
_diffrn_radiation_type MoK\a
_diffrn_radiation_wavelength 0.71073
_diffrn_reflns_av_R_equivalents 0.030
_diffrn_reflns_av_sigmaI/netI 0.035
_diffrn_reflns_limit_h_max 15
_diffrn_reflns_limit_h_min -13
_diffrn_reflns_limit_k_max 9
_diffrn_reflns_limit_k_min -11
_diffrn_reflns_limit_l_max 22
_diffrn_reflns_limit_l_min -16
_diffrn_reflns_number 11106
_diffrn_reflns_theta_full 25.0
_diffrn_reflns_theta_max 25.0
_diffrn_reflns_theta_min 2.3
_diffrn_standards_decay_% 0
_diffrn_standards_number 0
_exptl_absorpt_coefficient_mu 0.097
_exptl_absorpt_correction_type none
_exptl_crystal_colour colorless
_exptl_crystal_density_diffrn 1.291
_exptl_crystal_density_method 'not measured'
_exptl_crystal_description block
_exptl_crystal_F_000 936
_exptl_crystal_size_max 0.30
_exptl_crystal_size_mid 0.20
_exptl_crystal_size_min 0.18
_refine_diff_density_max 0.32
_refine_diff_density_min -0.24
_refine_ls_extinction_method none
_refine_ls_goodness_of_fit_ref 1.04
_refine_ls_hydrogen_treatment constr
_refine_ls_matrix_type full
_refine_ls_number_parameters 293
_refine_ls_number_reflns 4009
_refine_ls_number_restraints 0
_refine_ls_restrained_S_all 1.04
_refine_ls_R_factor_all 0.072
_refine_ls_R_factor_gt 0.056
_refine_ls_shift/su_max 0.000
_refine_ls_shift/su_mean 0.000
_refine_ls_structure_factor_coef Fsqd
_refine_ls_weighting_details 'calc w=1/[\s^2^(Fo^2^)+(0.0656P)^2^+0.8894P] where P=(Fo^2^+2Fc^2^)/3'
_refine_ls_weighting_scheme calc
_refine_ls_wR_factor_gt 0.140
_refine_ls_wR_factor_ref 0.151
_reflns_number_gt 3133
_reflns_number_total 4009
_reflns_threshold_expression I>2\s(I)
_cod_data_source_file tk2011.cif
_cod_data_source_block I
_cod_depositor_comments
;
The following automatic conversions were performed:
'_symmetry_cell_setting' value 'Monoclinic' changed to 'monoclinic'
according to '/home/saulius/struct/CIF-dictionaries/cif_core.dic'
dictionary named 'cif_core.dic' version 2.4.1 from 2010-06-29.

Automatic conversion script
Id: cif_fix_enum 1527 2010-12-29 10:47:43Z saulius 

The following automatic conversions were performed:

'_symmetry_cell_setting' value 'Monoclinic' changed to 'monoclinic'
according to /home/saulius/struct/CIF-dictionaries/cif_core.dic
dictionary named 'cif_core.dic' version 2.4.1 from 2010-06-29.

Automatic conversion script
Id: cif_fix_values 1715 2011-07-08 13:25:40Z adriana 
;
_cod_original_sg_symbol_H-M 'P 21/c'
_cod_database_code 2208737
_cod_database_fobs_code 2208737

loop_
_symmetry_equiv_pos_as_xyz
'x, y, z'
'-x, y+1/2, -z+1/2'
'-x, -y, -z'
'x, -y-1/2, z-1/2'

loop_
_atom_site_type_symbol
_atom_site_label
_atom_site_fract_x
_atom_site_fract_y
_atom_site_fract_z
_atom_site_U_iso_or_equiv
_atom_site_adp_type
_atom_site_calc_flag
_atom_site_refinement_flags
_atom_site_occupancy
O O5 0.03170(13) 1.03031(17) 0.16072(9) 0.0641(5) Uani d . 1
O O6 0.06485(13) 0.81502(16) 0.20665(9) 0.0609(4) Uani d . 1
C C10 0.19751(18) 0.9257(2) 0.15966(12) 0.0509(5) Uani d . 1
H H10 0.2358 0.8464 0.1858 0.061 Uiso calc R 1
C C22 0.08850(18) 0.9316(2) 0.17553(12) 0.0488(5) Uani d . 1
C C2 0.33873(19) 0.8862(2) -0.16144(13) 0.0544(6) Uani d . 1
C C9 0.19075(17) 0.9101(2) 0.07662(12) 0.0513(5) Uani d . 1
H H9 0.1567 0.9925 0.0509 0.062 Uiso calc R 1
O O7 0.37502(14) 0.8799(2) 0.11128(10) 0.0845(6) Uani d . 1
C C3 0.42385(18) 0.8711(2) -0.10266(14) 0.0578(6) Uani d . 1
H H3 0.4909 0.8592 -0.1110 0.069 Uiso calc R 1
O O1 0.34350(15) 0.8830(2) -0.23365(10) 0.0762(5) Uani d . 1
C C5 0.30998(17) 0.8937(2) -0.01715(12) 0.0495(5) Uani d . 1
C C12 0.28530(17) 1.0799(2) 0.27008(12) 0.0493(5) Uani d . 1
C C7 0.23949(18) 0.9044(2) -0.14802(13) 0.0553(6) Uani d . 1
H H7 0.1821 0.9135 -0.1875 0.066 Uiso calc R 1
C C8 0.30009(19) 0.8944(3) 0.06080(13) 0.0561(6) Uani d . 1
O O2 0.38119(16) 1.1544(2) 0.49433(10) 0.0782(6) Uani d . 1
C C4 0.40823(17) 0.8738(2) -0.03203(13) 0.0543(6) Uani d . 1
H H4 0.4655 0.8619 0.0072 0.065 Uiso calc R 1
O O4 0.02833(13) 0.81519(19) 0.01861(10) 0.0730(5) Uani d . 1
C C13 0.32019(18) 1.2100(2) 0.29862(13) 0.0558(6) Uani d . 1
H H13 0.3225 1.2836 0.2665 0.067 Uiso calc R 1
C C19 0.1268(2) 0.7823(3) 0.04813(13) 0.0573(6) Uani d . 1
C C11 0.25359(18) 1.0614(2) 0.18916(13) 0.0550(6) Uani d . 1
C C6 0.22496(18) 0.9091(2) -0.07695(13) 0.0534(6) Uani d . 1
H H6 0.1581 0.9226 -0.0687 0.064 Uiso calc R 1
O O8 0.26765(17) 1.1515(2) 0.14673(10) 0.0818(6) Uani d . 1
C C15 0.34838(18) 1.1222(3) 0.42204(13) 0.0559(6) Uani d . 1
C C17 0.28176(19) 0.9732(2) 0.31999(13) 0.0577(6) Uani d . 1
H H17 0.2576 0.8861 0.3022 0.069 Uiso calc R 1
C C23 -0.0374(2) 0.8116(3) 0.22593(16) 0.0712(7) Uani d . 1
H H23A -0.0598 0.7157 0.2280 0.085 Uiso calc R 1
H H23B -0.0884 0.8590 0.1880 0.085 Uiso calc R 1
C C14 0.35094(19) 1.2309(3) 0.37287(14) 0.0616(6) Uani d . 1
H H14 0.3738 1.3184 0.3908 0.074 Uiso calc R 1
C C16 0.31304(19) 0.9929(3) 0.39517(13) 0.0599(6) Uani d . 1
H H16 0.3104 0.9197 0.4275 0.072 Uiso calc R 1
O O3 0.16110(16) 0.6671(2) 0.05251(13) 0.0903(6) Uani d . 1
C C1 0.4439(3) 0.8662(4) -0.25103(18) 0.1005(11) Uani d . 1
H H1A 0.4879 0.9434 -0.2316 0.151 Uiso calc R 1
H H1B 0.4357 0.8625 -0.3036 0.151 Uiso calc R 1
H H1C 0.4754 0.7814 -0.2295 0.151 Uiso calc R 1
C C18 0.3825(3) 1.0475(4) 0.54831(16) 0.0923(10) Uani d . 1
H H18A 0.3126 1.0133 0.5448 0.138 Uiso calc R 1
H H18B 0.4090 1.0849 0.5968 0.138 Uiso calc R 1
H H18C 0.4268 0.9726 0.5395 0.138 Uiso calc R 1
C C20 -0.0443(3) 0.7045(4) -0.0111(2) 0.0950(10) Uani d . 1
H H20A -0.0894 0.7349 -0.0571 0.114 Uiso calc R 1
H H20B -0.0054 0.6238 -0.0214 0.114 Uiso calc R 1
C C24 -0.0332(3) 0.8794(4) 0.29816(17) 0.0965(10) Uani d . 1
H H24A 0.0196 0.8353 0.3353 0.145 Uiso calc R 1
H H24B -0.1001 0.8708 0.3110 0.145 Uiso calc R 1
H H24C -0.0163 0.9761 0.2950 0.145 Uiso calc R 1
C C21 -0.1048(4) 0.6686(5) 0.0380(3) 0.153(2) Uani d . 1
H H21A -0.0603 0.6368 0.0832 0.230 Uiso calc R 1
H H21B -0.1524 0.5957 0.0172 0.230 Uiso calc R 1
H H21C -0.1438 0.7482 0.0478 0.230 Uiso calc R 1

loop_
_atom_site_aniso_label
_atom_site_aniso_U_11
_atom_site_aniso_U_22
_atom_site_aniso_U_33
_atom_site_aniso_U_12
_atom_site_aniso_U_13
_atom_site_aniso_U_23
O5 0.0679(11) 0.0521(10) 0.0772(12) 0.0100(9) 0.0269(9) 0.0065(8)
O6 0.0612(10) 0.0522(9) 0.0733(11) -0.0014(8) 0.0237(8) 0.0102(8)
C10 0.0512(13) 0.0485(12) 0.0532(13) -0.0013(10) 0.0123(10) -0.0007(10)
C22 0.0554(13) 0.0461(12) 0.0455(12) -0.0037(11) 0.0128(10) -0.0046(10)
C2 0.0580(14) 0.0503(13) 0.0573(14) -0.0060(11) 0.0175(11) -0.0052(11)
C9 0.0502(13) 0.0516(13) 0.0534(13) -0.0010(10) 0.0141(10) -0.0025(10)
O7 0.0528(11) 0.1400(19) 0.0592(11) 0.0046(11) 0.0092(9) 0.0088(11)
C3 0.0446(13) 0.0609(15) 0.0714(16) -0.0036(11) 0.0205(12) -0.0076(12)
O1 0.0729(12) 0.1018(15) 0.0588(11) -0.0016(10) 0.0250(9) -0.0068(10)
C5 0.0437(12) 0.0491(12) 0.0565(13) -0.0019(10) 0.0125(10) -0.0025(10)
C12 0.0430(12) 0.0477(12) 0.0575(13) 0.0000(9) 0.0121(10) -0.0005(10)
C7 0.0508(13) 0.0578(14) 0.0554(14) 0.0014(11) 0.0074(10) -0.0018(11)
C8 0.0493(13) 0.0620(15) 0.0553(14) -0.0017(11) 0.0078(11) 0.0001(11)
O2 0.0876(13) 0.0861(13) 0.0545(11) -0.0210(11) 0.0018(9) -0.0018(9)
C4 0.0427(12) 0.0581(14) 0.0607(14) -0.0018(10) 0.0081(10) -0.0030(11)
O4 0.0528(11) 0.0737(12) 0.0909(13) -0.0102(9) 0.0122(9) -0.0230(10)
C13 0.0547(14) 0.0500(13) 0.0609(15) -0.0070(10) 0.0087(11) 0.0031(11)
C19 0.0615(16) 0.0564(15) 0.0577(14) -0.0011(12) 0.0208(12) -0.0080(11)
C11 0.0553(14) 0.0546(13) 0.0558(14) -0.0054(11) 0.0135(11) 0.0025(11)
C6 0.0435(12) 0.0561(14) 0.0614(14) 0.0025(10) 0.0136(11) -0.0030(11)
O8 0.1107(16) 0.0720(12) 0.0600(11) -0.0343(11) 0.0129(10) 0.0057(9)
C15 0.0466(13) 0.0642(15) 0.0541(14) -0.0022(11) 0.0049(10) -0.0016(11)
C17 0.0654(15) 0.0446(13) 0.0607(15) -0.0029(11) 0.0088(11) -0.0020(11)
C23 0.0676(17) 0.0669(16) 0.0874(19) -0.0088(13) 0.0352(14) 0.0071(14)
C14 0.0626(15) 0.0529(14) 0.0649(16) -0.0121(11) 0.0043(12) -0.0051(12)
C16 0.0661(15) 0.0532(14) 0.0579(15) 0.0003(12) 0.0085(12) 0.0087(11)
O3 0.0852(14) 0.0570(12) 0.1252(18) 0.0039(10) 0.0156(12) -0.0152(11)
C1 0.089(2) 0.146(3) 0.080(2) -0.007(2) 0.0474(18) -0.010(2)
C18 0.095(2) 0.116(3) 0.0590(17) -0.0179(19) 0.0005(15) 0.0139(17)
C20 0.081(2) 0.100(2) 0.106(2) -0.0254(18) 0.0235(18) -0.042(2)
C24 0.109(3) 0.114(3) 0.078(2) -0.007(2) 0.0450(19) 0.0069(19)
C21 0.152(4) 0.152(4) 0.185(5) -0.091(3) 0.102(4) -0.081(3)

loop_
_atom_type_symbol
_atom_type_description
_atom_type_scat_dispersion_real
_atom_type_scat_dispersion_imag
_atom_type_scat_source
C C 0.0033 0.0016 'International Tables Vol C Tables 4.2.6.8 and 6.1.1.4'
H H 0.0000 0.0000 'International Tables Vol C Tables 4.2.6.8 and 6.1.1.4'
O O 0.0106 0.0060 'International Tables Vol C Tables 4.2.6.8 and 6.1.1.4'

loop_
_geom_angle_atom_site_label_1
_geom_angle_atom_site_label_2
_geom_angle_atom_site_label_3
_geom_angle
_geom_angle_publ_flag
C22 O6 C23 116.11(19) ?
C8 C9 C10 110.75(19) yes
C8 C9 C19 108.68(19) yes
C10 C9 C19 109.62(18) yes
C9 C10 C11 111.02(18) yes
C9 C10 C22 110.53(18) yes
C11 C10 C22 107.06(18) yes
C22 C10 H10 109.4 ?
C9 C10 H10 109.4 ?
C11 C10 H10 109.4 ?
O5 C22 O6 125.1(2) ?
O5 C22 C10 123.1(2) ?
O6 C22 C10 111.82(19) ?
O1 C2 C3 124.9(2) ?
O1 C2 C7 115.5(2) ?
C3 C2 C7 119.6(2) ?
C19 C9 H9 109.3 ?
C8 C9 H9 109.3 ?
C10 C9 H9 109.3 .
C4 C3 C2 119.2(2) ?
C4 C3 H3 120.4 ?
C2 C3 H3 120.4 ?
C2 O1 C1 118.1(2) ?
C4 C5 C6 117.8(2) ?
C4 C5 C8 118.7(2) ?
C6 C5 C8 123.5(2) ?
C17 C12 C13 117.7(2) ?
C17 C12 C11 123.1(2) ?
C13 C12 C11 119.2(2) ?
C6 C7 C2 120.7(2) ?
C6 C7 H7 119.7 ?
C2 C7 H7 119.7 ?
O7 C8 C5 121.9(2) ?
O7 C8 C9 119.7(2) ?
C5 C8 C9 118.4(2) ?
C15 O2 C18 118.9(2) ?
C3 C4 C5 122.3(2) ?
C3 C4 H4 118.9 ?
C5 C4 H4 118.9 ?
C19 O4 C20 118.6(2) ?
C14 C13 C12 121.0(2) ?
C14 C13 H13 119.5 ?
C12 C13 H13 119.5 ?
O3 C19 O4 124.7(2) ?
O3 C19 C9 124.1(2) ?
O4 C19 C9 111.3(2) ?
O8 C11 C12 121.8(2) ?
O8 C11 C10 120.2(2) ?
C12 C11 C10 117.95(19) ?
C7 C6 C5 120.4(2) ?
C7 C6 H6 119.8 ?
C5 C6 H6 119.8 ?
O2 C15 C16 124.9(2) ?
O2 C15 C14 115.6(2) ?
C16 C15 C14 119.5(2) ?
C16 C17 C12 121.9(2) ?
C16 C17 H17 119.1 ?
C12 C17 H17 119.1 ?
O6 C23 C24 111.1(2) ?
O6 C23 H23A 109.4 ?
C24 C23 H23A 109.4 ?
O6 C23 H23B 109.4 ?
C24 C23 H23B 109.4 ?
H23A C23 H23B 108.0 ?
C13 C14 C15 120.6(2) ?
C13 C14 H14 119.7 ?
C15 C14 H14 119.7 ?
C17 C16 C15 119.4(2) ?
C17 C16 H16 120.3 ?
C15 C16 H16 120.3 ?
O1 C1 H1A 109.5 ?
O1 C1 H1B 109.5 ?
H1A C1 H1B 109.5 ?
O1 C1 H1C 109.5 ?
H1A C1 H1C 109.5 ?
H1B C1 H1C 109.5 ?
O2 C18 H18A 109.5 ?
O2 C18 H18B 109.5 ?
H18A C18 H18B 109.5 ?
O2 C18 H18C 109.5 ?
H18A C18 H18C 109.5 ?
H18B C18 H18C 109.5 ?
C21 C20 O4 110.9(3) ?
C21 C20 H20A 109.5 ?
O4 C20 H20A 109.5 ?
C21 C20 H20B 109.5 ?
O4 C20 H20B 109.5 ?
H20A C20 H20B 108.1 ?
C23 C24 H24A 109.5 ?
C23 C24 H24B 109.5 ?
H24A C24 H24B 109.5 ?
C23 C24 H24C 109.5 ?
H24A C24 H24C 109.5 ?
H24B C24 H24C 109.5 ?
C20 C21 H21A 109.5 ?
C20 C21 H21B 109.5 ?
H21A C21 H21B 109.5 ?
C20 C21 H21C 109.5 ?
H21A C21 H21C 109.5 ?
H21B C21 H21C 109.5 ?

loop_
_geom_bond_atom_site_label_1
_geom_bond_atom_site_label_2
_geom_bond_distance
_geom_bond_publ_flag
O5 C22 1.199(3) ?
O6 C22 1.328(3) ?
O6 C23 1.459(3) ?
C10 C22 1.519(3) ?
C9 C10 1.532(3) yes
C10 C11 1.538(3) ?
C10 H10 0.9800 ?
C2 O1 1.357(3) ?
C2 C3 1.384(3) ?
C2 C7 1.386(3) ?
C9 C19 1.514(3) ?
C9 C8 1.530(3) ?
C9 H9 0.9800 ?
O7 C8 1.205(3) ?
C3 C4 1.372(3) ?
C3 H3 0.9300 ?
O1 C1 1.429(3) ?
C5 C4 1.386(3) ?
C5 C6 1.395(3) ?
C5 C8 1.482(3) ?
C12 C17 1.390(3) ?
C12 C13 1.395(3) ?
C12 C11 1.479(3) ?
C7 C6 1.375(3) ?
C7 H7 0.9300 ?
O2 C15 1.352(3) ?
O2 C18 1.433(3) ?
C4 H4 0.9300 ?
O4 C19 1.322(3) ?
O4 C20 1.452(3) ?
C13 C14 1.363(3) ?
C13 H13 0.9300 ?
C19 O3 1.190(3) ?
C11 O8 1.212(3) ?
C6 H6 0.9300 ?
C15 C16 1.380(3) ?
C15 C14 1.392(3) ?
C17 C16 1.379(3) ?
C17 H17 0.9300 ?
C23 C24 1.482(4) ?
C23 H23A 0.9700 ?
C23 H23B 0.9700 ?
C14 H14 0.9300 ?
C16 H16 0.9300 ?
C1 H1A 0.9600 ?
C1 H1B 0.9600 ?
C1 H1C 0.9600 ?
C18 H18A 0.9600 ?
C18 H18B 0.9600 ?
C18 H18C 0.9600 ?
C20 C21 1.375(5) ?
C20 H20A 0.9700 ?
C20 H20B 0.9700 ?
C24 H24A 0.9600 ?
C24 H24B 0.9600 ?
C24 H24C 0.9600 ?
C21 H21A 0.9600 ?
C21 H21B 0.9600 ?
C21 H21C 0.9600 ?

loop_
_geom_hbond_atom_site_label_D
_geom_hbond_atom_site_label_H
_geom_hbond_atom_site_label_A
_geom_hbond_site_symmetry_A
_geom_hbond_distance_DH
_geom_hbond_distance_HA
_geom_hbond_distance_DA
_geom_hbond_angle_DHA
_geom_hbond_publ_flag
C14 H14 Cg1 4_575 0.93 2.92 3.743(3) 148 yes
C16 H16 Cg1 4_565 0.93 3.00 3.689(4) 132 yes

loop_
_geom_torsion_atom_site_label_1
_geom_torsion_atom_site_label_2
_geom_torsion_atom_site_label_3
_geom_torsion_atom_site_label_4
_geom_torsion
C23 O6 C22 O5 -2.1(3)
C23 O6 C22 C10 178.44(19)
C9 C10 C22 O5 -72.2(3)
C11 C10 C22 O5 48.8(3)
C9 C10 C22 O6 107.3(2)
C11 C10 C22 O6 -131.71(19)
C22 C10 C9 C19 -56.3(2)
C11 C10 C9 C19 -174.99(19)
C22 C10 C9 C8 -176.24(18)
C11 C10 C9 C8 65.1(2)
O1 C2 C3 C4 -178.8(2)
C7 C2 C3 C4 0.3(3)
C3 C2 O1 C1 -1.6(4)
C7 C2 O1 C1 179.3(3)
O1 C2 C7 C6 179.9(2)
C3 C2 C7 C6 0.7(3)
C4 C5 C8 O7 0.9(4)
C6 C5 C8 O7 179.5(2)
C4 C5 C8 C9 -177.4(2)
C6 C5 C8 C9 1.1(3)
C19 C9 C8 O7 -112.2(3)
C10 C9 C8 O7 8.3(3)
C19 C9 C8 C5 66.2(3)
C10 C9 C8 C5 -173.32(19)
C2 C3 C4 C5 -1.1(3)
C6 C5 C4 C3 1.0(3)
C8 C5 C4 C3 179.6(2)
C17 C12 C13 C14 0.8(3)
C11 C12 C13 C14 -179.4(2)
C20 O4 C19 O3 -0.2(4)
C20 O4 C19 C9 -179.6(2)
C8 C9 C19 O3 38.8(3)
C10 C9 C19 O3 -82.4(3)
C8 C9 C19 O4 -141.9(2)
C10 C9 C19 O4 97.0(2)
C17 C12 C11 O8 -172.1(2)
C13 C12 C11 O8 8.2(4)
C17 C12 C11 C10 10.3(3)
C13 C12 C11 C10 -169.4(2)
C22 C10 C11 O8 -106.6(3)
C9 C10 C11 O8 14.2(3)
C22 C10 C11 C12 71.0(2)
C9 C10 C11 C12 -168.24(19)
C2 C7 C6 C5 -0.9(3)
C4 C5 C6 C7 0.0(3)
C8 C5 C6 C7 -178.5(2)
C18 O2 C15 C16 1.5(4)
C18 O2 C15 C14 -179.0(2)
C13 C12 C17 C16 -1.1(3)
C11 C12 C17 C16 179.2(2)
C22 O6 C23 C24 -83.1(3)
C12 C13 C14 C15 0.1(4)
O2 C15 C14 C13 179.6(2)
C16 C15 C14 C13 -0.9(4)
C12 C17 C16 C15 0.4(4)
O2 C15 C16 C17 -179.9(2)
C14 C15 C16 C17 0.6(4)
C19 O4 C20 C21 100.2(4)

loop_
_cod_related_entry_id
_cod_related_entry_database
_cod_related_entry_code
1 ChemSpider 8869826
